data_7003505
loop_
_publ_author_name
'Wei, Guo-Hua'
'Yang, Jin'
'Ma, Jian-Fang'
'Liu, Ying-Ying'
'Li, Shun-Li'
'Zhang, Lai-Ping'

_publ_section_title
;
 Syntheses, structures and luminescent properties of zinc(ii) and
 cadmium(ii) coordination complexes based on new bis(imidazolyl)ether
 and different carboxylate ligands
;
_journal_issue 23
_journal_name_full 'Dalton Transactions'
_journal_page_first 3080
_journal_page_last 3092
_journal_paper_doi 10.1039/b716657e
_journal_year 2008
_chemical_formula_moiety 'C14 H20 N4 O5 Zn'
_chemical_formula_sum 'C14 H20 N4 O5 Zn'
_chemical_formula_weight 389.71
_chemical_name_systematic
;
?
;
_space_group_IT_number 14
_symmetry_cell_setting monoclinic
_symmetry_space_group_name_Hall '-P 2ybc'
_symmetry_space_group_name_H-M 'P 1 21/c 1'
_atom_sites_solution_hydrogens geom
_atom_sites_solution_primary direct
_atom_sites_solution_secondary difmap
_audit_creation_method SHELXL-97
_cell_angle_alpha 90.00
_cell_angle_beta 111.857(2)
_cell_angle_gamma 90.00
_cell_formula_units_Z 4
_cell_length_a 10.6850(11)
_cell_length_b 11.5890(12)
_cell_length_c 14.1580(14)
_cell_measurement_reflns_used 1853
_cell_measurement_temperature 293(2)
_cell_measurement_theta_max 28.4
_cell_measurement_theta_min 2.3
_cell_volume 1627.1(3)
_computing_cell_refinement 'Bruker SMART'
_computing_data_collection 'Bruker SMART'
_computing_data_reduction 'Bruker SAINT software (Bruker, 1999)'
_computing_molecular_graphics 'SHELXTL-PLUS (Sheldrick, 1990)'
_computing_publication_material SHELXL-97
_computing_structure_refinement 'SHELXL-97 (Sheldrick, 1997)'
_computing_structure_solution 'SHELXS-97(Sheldrick, 1997)'
_diffrn_ambient_temperature 293(2)
_diffrn_measured_fraction_theta_full 0.974
_diffrn_measured_fraction_theta_max 0.924
_diffrn_measurement_device_type 'Bruker APEX CCD area-detector'
_diffrn_measurement_method 'phi and omega scans'
_diffrn_radiation_monochromator graphite
_diffrn_radiation_source 'fine-focus sealed tube'
_diffrn_radiation_type MoK\a
_diffrn_radiation_wavelength 0.71069
_diffrn_reflns_av_R_equivalents 0.0672
_diffrn_reflns_av_sigmaI/netI 0.0907
_diffrn_reflns_limit_h_max 14
_diffrn_reflns_limit_h_min -8
_diffrn_reflns_limit_k_max 14
_diffrn_reflns_limit_k_min -13
_diffrn_reflns_limit_l_max 14
_diffrn_reflns_limit_l_min -18
_diffrn_reflns_number 9606
_diffrn_reflns_theta_full 25.00
_diffrn_reflns_theta_max 28.35
_diffrn_reflns_theta_min 2.34
_diffrn_standards_decay_% 0
_diffrn_standards_interval_count 0
_diffrn_standards_interval_time .
_diffrn_standards_number 0
_exptl_absorpt_coefficient_mu 1.542
_exptl_absorpt_correction_T_max 0.742
_exptl_absorpt_correction_T_min 0.560
_exptl_absorpt_correction_type multi-scan
_exptl_absorpt_process_details 'SADABS (Sheldrick, 1996)'
_exptl_crystal_colour colorless
_exptl_crystal_density_diffrn 1.591
_exptl_crystal_density_method 'not measured'
_exptl_crystal_description Block
_exptl_crystal_F_000 808
_exptl_crystal_size_max 0.44
_exptl_crystal_size_mid 0.32
_exptl_crystal_size_min 0.19
_refine_diff_density_max 1.620
_refine_diff_density_min -0.466
_refine_diff_density_rms 0.111
_refine_ls_extinction_coef 0.0085(19)
_refine_ls_extinction_expression Fc^*^=kFc[1+0.001xFc^2^\l^3^/sin(2\q)]^-1/4^
_refine_ls_extinction_method SHELXL
_refine_ls_goodness_of_fit_ref 1.179
_refine_ls_hydrogen_treatment constr
_refine_ls_matrix_type full
_refine_ls_number_parameters 208
_refine_ls_number_reflns 3759
_refine_ls_number_restraints 4
_refine_ls_restrained_S_all 1.188
_refine_ls_R_factor_all 0.1521
_refine_ls_R_factor_gt 0.0782
_refine_ls_shift/su_max 0.000
_refine_ls_shift/su_mean 0.000
_refine_ls_structure_factor_coef Fsqd
_refine_ls_weighting_details 'calc w=1/[\s^2^(Fo^2^)+(0.0800P)^2^+0.0000P] where P=(Fo^2^+2Fc^2^)/3'
_refine_ls_weighting_scheme calc
_refine_ls_wR_factor_gt 0.1798
_refine_ls_wR_factor_ref 0.2088
_reflns_number_gt 1823
_reflns_number_total 3759
_reflns_threshold_expression >2sigma(I)
_cod_data_source_file b716657e.txt
_cod_data_source_block compound10
_cod_depositor_comments
;
The following automatic conversions were performed:
'_symmetry_cell_setting' value 'Monoclinic' changed to 'monoclinic'
according to '/home/saulius/struct/CIF-dictionaries/cif_core.dic'
dictionary named 'cif_core.dic' version 2.4.1 from 2010-06-29.

Automatic conversion script
Id: cif_fix_enum 1527 2010-12-29 10:47:43Z saulius 
;
_cod_original_sg_symbol_H-M 'P 21/c'
_cod_database_code 7003505

loop_
_symmetry_equiv_pos_as_xyz
'x, y, z'
'-x, y+1/2, -z+1/2'
'-x, -y, -z'
'x, -y-1/2, z-1/2'

loop_
_atom_site_label
_atom_site_type_symbol
_atom_site_fract_x
_atom_site_fract_y
_atom_site_fract_z
_atom_site_U_iso_or_equiv
_atom_site_adp_type
_atom_site_occupancy
_atom_site_symmetry_multiplicity
_atom_site_calc_flag
_atom_site_refinement_flags
_atom_site_disorder_assembly
_atom_site_disorder_group
Zn1 Zn 0.20154(8) 0.22456(6) 0.39420(5) 0.0558(3) Uani 1 1 d . . .
C1 C 0.3926(8) 0.2875(6) 0.2953(6) 0.0692(19) Uani 1 1 d . . .
H1 H 0.3410 0.2473 0.2369 0.083 Uiso 1 1 calc R . .
C2 C 0.4663(8) 0.3534(6) 0.4485(6) 0.074(2) Uani 1 1 d . . .
H2 H 0.4749 0.3688 0.5151 0.089 Uiso 1 1 calc R . .
C3 C 0.5494(8) 0.3932(6) 0.4015(8) 0.082(2) Uani 1 1 d . . .
H3 H 0.6255 0.4392 0.4302 0.098 Uiso 1 1 calc R . .
C4 C 0.5486(10) 0.3764(8) 0.2248(7) 0.094(3) Uiso 1 1 d . . .
H4A H 0.5715 0.4576 0.2271 0.113 Uiso 1 1 calc R . .
H4B H 0.4797 0.3603 0.1586 0.113 Uiso 1 1 calc R . .
C5 C 0.6744(9) 0.3029(7) 0.2397(8) 0.099(3) Uani 1 1 d . . .
H5A H 0.7117 0.3227 0.1889 0.119 Uiso 1 1 calc R . .
H5B H 0.7428 0.3164 0.3066 0.119 Uiso 1 1 calc R . .
C6 C 0.7401(8) 0.1082(6) 0.2359(5) 0.072(2) Uiso 1 1 d . . .
H15A H 0.7824 0.1360 0.1904 0.086 Uiso 1 1 calc R . .
H15B H 0.7013 0.0333 0.2110 0.086 Uiso 1 1 calc R . .
C7 C 0.8438(8) 0.0926(7) 0.3353(6) 0.082(2) Uani 1 1 d . . .
H7A H 0.8838 0.1667 0.3614 0.099 Uiso 1 1 calc R . .
H7B H 0.9141 0.0434 0.3295 0.099 Uiso 1 1 calc R . .
C8 C 0.8237(7) -0.0669(5) 0.4505(5) 0.0554(16) Uani 1 1 d . . .
H8 H 0.8830 -0.1170 0.4372 0.066 Uiso 1 1 calc R . .
C9 C 0.6863(9) 0.0069(7) 0.5114(6) 0.091(3) Uani 1 1 d . . .
H9 H 0.6330 0.0165 0.5499 0.109 Uiso 1 1 calc R . .
C10 C 0.7015(10) 0.0849(6) 0.4460(6) 0.083(2) Uani 1 1 d . . .
H10 H 0.6593 0.1564 0.4300 0.100 Uiso 1 1 calc R . .
C11 C 0.1293(8) 0.3793(6) 0.5054(5) 0.0598(17) Uani 1 1 d . . .
C12 C 0.0502(7) 0.4635(5) 0.5435(4) 0.0556(16) Uani 1 1 d . . .
H12 H 0.1161 0.5178 0.5882 0.067 Uiso 1 1 calc R . .
C13 C -0.0125(10) 0.4067(8) 0.6060(7) 0.101(3) Uiso 1 1 d . . .
C14' C 0.1103(13) 0.1139(10) 0.2172(11) 0.064(3) Uiso 0.60 1 d PD . .
C14 C 0.0218(17) 0.1902(13) 0.1697(10) 0.071(5) Uiso 0.40 1 d PD . .
N1 N 0.3689(6) 0.2872(4) 0.3801(4) 0.0581(14) Uani 1 1 d . . .
N2 N 0.4977(6) 0.3512(5) 0.3026(5) 0.0687(16) Uani 1 1 d . . .
N3 N 0.7895(6) 0.0397(5) 0.4082(4) 0.0639(15) Uani 1 1 d . . .
N4 N 0.7618(6) -0.0889(4) 0.5122(4) 0.0565(14) Uani 1 1 d . . .
O1 O 0.0743(7) 0.3188(6) 0.4300(5) 0.0674(18) Uani 0.80 1 d P . .
O2' O 0.216(3) 0.404(2) 0.471(2) 0.080(7) Uiso 0.20 1 d P . .
O1' O 0.047(3) 0.297(3) 0.468(3) 0.078(9) Uiso 0.20 1 d P . .
O2 O 0.2540(7) 0.3676(5) 0.5627(5) 0.0749(17) Uiso 0.80 1 d P . .
O3 O 0.0528(14) 0.2898(11) 0.1789(10) 0.081(4) Uiso 0.40 1 d PD . .
O3' O 0.0802(9) 0.2041(9) 0.2599(6) 0.073(2) Uani 0.60 1 d PD . .
O4' O 0.2085(11) 0.0605(8) 0.2536(8) 0.087(3) Uani 0.50 1 d P . .
O4 O 0.0995(13) 0.1319(12) 0.2632(9) 0.079(4) Uiso 0.50 1 d PD . .
O5 O 0.6333(5) 0.1847(4) 0.2293(4) 0.0714(13) Uiso 1 1 d . . .

loop_
_atom_site_aniso_label
_atom_site_aniso_U_11
_atom_site_aniso_U_22
_atom_site_aniso_U_33
_atom_site_aniso_U_23
_atom_site_aniso_U_13
_atom_site_aniso_U_12
Zn1 0.0702(6) 0.0533(5) 0.0572(5) 0.0059(3) 0.0393(4) 0.0093(4)
C1 0.074(5) 0.071(5) 0.065(5) 0.013(4) 0.029(4) -0.008(4)
C2 0.072(5) 0.058(4) 0.088(6) -0.004(4) 0.026(5) 0.002(4)
C3 0.062(5) 0.057(5) 0.134(8) -0.005(5) 0.046(5) 0.001(4)
C5 0.088(6) 0.084(6) 0.155(9) 0.045(5) 0.081(6) 0.018(5)
C7 0.082(6) 0.083(5) 0.096(6) 0.034(4) 0.050(5) -0.001(4)
C8 0.062(4) 0.050(4) 0.063(4) 0.006(3) 0.033(4) 0.005(3)
C9 0.143(8) 0.079(5) 0.080(5) 0.025(4) 0.076(6) 0.053(5)
C10 0.130(7) 0.063(5) 0.076(5) 0.007(4) 0.061(5) 0.035(5)
C11 0.073(5) 0.057(4) 0.062(4) 0.004(3) 0.039(4) 0.001(4)
C12 0.064(4) 0.067(4) 0.040(3) -0.004(3) 0.024(3) 0.002(3)
N1 0.073(4) 0.050(3) 0.057(3) 0.002(3) 0.031(3) -0.007(3)
N2 0.069(4) 0.064(4) 0.082(4) 0.016(3) 0.039(4) 0.002(3)
N3 0.075(4) 0.051(3) 0.066(3) 0.010(3) 0.026(3) -0.005(3)
N4 0.071(4) 0.054(3) 0.050(3) -0.002(2) 0.029(3) 0.007(3)
O1 0.092(5) 0.064(4) 0.057(4) -0.012(3) 0.041(4) 0.001(3)
O3' 0.076(6) 0.085(7) 0.067(5) 0.017(5) 0.036(5) 0.030(5)
O4' 0.091(8) 0.069(6) 0.074(6) -0.026(5) -0.002(6) 0.037(6)

loop_
_atom_type_symbol
_atom_type_description
_atom_type_scat_dispersion_real
_atom_type_scat_dispersion_imag
_atom_type_scat_source
C C 0.0033 0.0016 'International Tables Vol C Tables 4.2.6.8 and 6.1.1.4'
H H 0.0000 0.0000 'International Tables Vol C Tables 4.2.6.8 and 6.1.1.4'
N N 0.0061 0.0033 'International Tables Vol C Tables 4.2.6.8 and 6.1.1.4'
O O 0.0106 0.0060 'International Tables Vol C Tables 4.2.6.8 and 6.1.1.4'
Zn Zn 0.2839 1.4301 'International Tables Vol C Tables 4.2.6.8 and 6.1.1.4'

loop_
_geom_angle_atom_site_label_1
_geom_angle_atom_site_label_2
_geom_angle_atom_site_label_3
_geom_angle
_geom_angle_site_symmetry_1
_geom_angle_site_symmetry_3
_geom_angle_publ_flag
O3' Zn1 O1 92.8(3) . . ?
O3' Zn1 N4 117.6(4) . 3_656 ?
O1 Zn1 N4 104.6(2) . 3_656 ?
O3' Zn1 N1 104.5(3) . . ?
O1 Zn1 N1 123.8(3) . . ?
N4 Zn1 N1 112.9(2) 3_656 . ?
O3' Zn1 O4 24.5(3) . . ?
O1 Zn1 O4 109.7(4) . . ?
N4 Zn1 O4 95.4(4) 3_656 . ?
N1 Zn1 O4 106.9(4) . . ?
O3' Zn1 O2' 119.1(7) . . ?
O1 Zn1 O2' 46.3(7) . . ?
N4 Zn1 O2' 115.6(7) 3_656 . ?
N1 Zn1 O2' 79.5(7) . . ?
O4 Zn1 O2' 143.5(7) . . ?
O3' Zn1 O1' 98.9(8) . . ?
O1 Zn1 O1' 15.4(7) . . ?
N4 Zn1 O1' 89.2(7) 3_656 . ?
N1 Zn1 O1' 134.1(8) . . ?
O4 Zn1 O1' 110.5(9) . . ?
O2' Zn1 O1' 54.7(10) . . ?
N2 C1 N1 112.2(7) . . ?
N2 C1 H1 123.9 . . ?
N1 C1 H1 123.9 . . ?
N1 C2 C3 107.7(7) . . ?
N1 C2 H2 126.1 . . ?
C3 C2 H2 126.1 . . ?
C2 C3 N2 106.6(7) . . ?
C2 C3 H3 126.7 . . ?
N2 C3 H3 126.7 . . ?
N2 C4 C5 110.2(7) . . ?
N2 C4 H4A 109.6 . . ?
C5 C4 H4A 109.6 . . ?
N2 C4 H4B 109.6 . . ?
C5 C4 H4B 109.6 . . ?
H4A C4 H4B 108.1 . . ?
O5 C5 C4 107.3(7) . . ?
O5 C5 H5A 110.3 . . ?
C4 C5 H5A 110.3 . . ?
O5 C5 H5B 110.3 . . ?
C4 C5 H5B 110.3 . . ?
H5A C5 H5B 108.5 . . ?
O5 C6 C7 116.7(7) . . ?
O5 C6 H15A 108.1 . . ?
C7 C6 H15A 108.1 . . ?
O5 C6 H15B 108.1 . . ?
C7 C6 H15B 108.1 . . ?
H15A C6 H15B 107.3 . . ?
C6 C7 N3 111.8(6) . . ?
C6 C7 H7A 109.3 . . ?
N3 C7 H7A 109.3 . . ?
C6 C7 H7B 109.3 . . ?
N3 C7 H7B 109.3 . . ?
H7A C7 H7B 107.9 . . ?
N4 C8 N3 110.7(5) . . ?
N4 C8 H8 124.7 . . ?
N3 C8 H8 124.7 . . ?
C10 C9 N4 109.2(6) . . ?
C10 C9 H9 125.4 . . ?
N4 C9 H9 125.4 . . ?
C9 C10 N3 107.0(6) . . ?
C9 C10 H10 126.5 . . ?
N3 C10 H10 126.5 . . ?
O1 C11 O2' 88.3(13) . . ?
O2' C11 O1' 121(2) . . ?
O1 C11 O2 122.4(7) . . ?
O2' C11 O2 61.4(13) . . ?
O1' C11 O2 125.6(15) . . ?
O1 C11 C12 121.8(7) . . ?
O2' C11 C12 126.5(13) . . ?
O1' C11 C12 103.8(16) . . ?
O2 C11 C12 115.4(6) . . ?
C13 C12 C11 111.7(6) . . ?
C13 C12 C12 113.0(7) . 3_566 ?
C11 C12 C12 112.4(6) . 3_566 ?
C13 C12 H12 106.4 . . ?
C11 C12 H12 106.4 . . ?
C12 C12 H12 106.4 3_566 . ?
C14 C13 C12 133.4(11) 4_566 . ?
C14 C13 C14' 49.1(7) 4_566 4_566 ?
C12 C13 C14' 105.3(8) . 4_566 ?
O4 C14' O4' 100.0(18) . . ?
O4 C14' C14 86.6(16) . . ?
O4' C14' C14 165.0(16) . . ?
O4' C14' O3' 124.0(13) . . ?
C14 C14' O3' 55.4(8) . . ?
O4 C14' C13 123.8(19) . 4_565 ?
O4' C14' C13 127.8(12) . 4_565 ?
C14 C14' C13 55.4(9) . 4_565 ?
O3' C14' C13 108.2(9) . 4_565 ?
O3 C14 O3' 75.1(12) . . ?
O3 C14 C14' 119.1(15) . . ?
O3' C14 C14' 63.1(9) . . ?
O3 C14 C13 147.1(15) . 4_565 ?
O3' C14 C13 134.2(12) . 4_565 ?
C14' C14 C13 75.6(11) . 4_565 ?
O3 C14 O4 108.1(14) . . ?
C13 C14 O4 98.0(11) 4_565 . ?
C1 N1 C2 106.9(6) . . ?
C1 N1 Zn1 125.0(5) . . ?
C2 N1 Zn1 127.2(5) . . ?
C1 N2 C3 106.5(6) . . ?
C1 N2 C4 127.7(7) . . ?
C3 N2 C4 125.7(7) . . ?
C10 N3 C8 106.8(5) . . ?
C10 N3 C7 128.6(6) . . ?
C8 N3 C7 124.5(6) . . ?
C8 N4 C9 106.2(5) . . ?
C8 N4 Zn1 125.1(4) . 3_656 ?
C9 N4 Zn1 127.8(4) . 3_656 ?
O1' O1 C11 76(3) . . ?
O1' O1 O2' 119(3) . . ?
C11 O1 O2' 45.9(9) . . ?
O1' O1 Zn1 120(3) . . ?
C11 O1 Zn1 113.0(6) . . ?
O2' O1 Zn1 78.2(9) . . ?
C11 O2' O2 61.3(13) . . ?
C11 O2' O1 45.8(10) . . ?
O2 O2' O1 93.5(16) . . ?
C11 O2' Zn1 93.0(14) . . ?
O2 O2' Zn1 97.0(14) . . ?
O1 O2' Zn1 55.5(8) . . ?
O1 O1' C11 70(3) . . ?
C11 O1' Zn1 87.8(17) . . ?
C11 O2 O2' 57.3(13) . . ?
C14 O3 O3' 52.8(8) . . ?
O4 O3' C14 86.9(12) . . ?
C14 O3' C14' 61.4(8) . . ?
O4 O3' O3 132.7(13) . . ?
C14 O3' O3 52.1(8) . . ?
C14' O3' O3 101.1(9) . . ?
O4 O3' Zn1 90.4(11) . . ?
C14 O3' Zn1 168.8(11) . . ?
C14' O3' Zn1 112.0(8) . . ?
O3 O3' Zn1 124.8(8) . . ?
C14' O4 O3' 110.1(19) . . ?
C14' O4 C14 62.9(13) . . ?
O3' O4 C14 56.6(10) . . ?
C14' O4 O4' 50.8(14) . . ?
O3' O4 O4' 136.3(16) . . ?
C14 O4 O4' 112.5(12) . . ?
C14' O4 Zn1 137.7(19) . . ?
O3' O4 Zn1 65.0(11) . . ?
C14 O4 Zn1 120.7(11) . . ?
O4' O4 Zn1 101.7(7) . . ?
C6 O5 C5 112.5(6) . . ?

loop_
_geom_bond_atom_site_label_1
_geom_bond_atom_site_label_2
_geom_bond_distance
_geom_bond_site_symmetry_2
_geom_bond_publ_flag
Zn1 O3' 1.875(8) . ?
Zn1 O1 1.952(6) . ?
Zn1 N4 1.999(5) 3_656 ?
Zn1 N1 2.007(6) . ?
Zn1 O4 2.068(14) . ?
Zn1 O2' 2.32(3) . ?
Zn1 O1' 2.41(3) . ?
C1 N2 1.315(8) . ?
C1 N1 1.316(8) . ?
C1 H1 0.9300 . ?
C2 N1 1.364(9) . ?
C2 C3 1.374(10) . ?
C2 H2 0.9300 . ?
C3 N2 1.387(10) . ?
C3 H3 0.9300 . ?
C4 N2 1.429(10) . ?
C4 C5 1.539(12) . ?
C4 H4A 0.9700 . ?
C4 H4B 0.9700 . ?
C5 O5 1.429(9) . ?
C5 H5A 0.9700 . ?
C5 H5B 0.9700 . ?
C6 O5 1.420(8) . ?
C6 C7 1.442(10) . ?
C6 H15A 0.9700 . ?
C6 H15B 0.9700 . ?
C7 N3 1.491(8) . ?
C7 H7A 0.9700 . ?
C7 H7B 0.9700 . ?
C8 N4 1.302(7) . ?
C8 N3 1.362(7) . ?
C8 H8 0.9300 . ?
C9 C10 1.346(10) . ?
C9 N4 1.369(8) . ?
C9 H9 0.9300 . ?
C10 N3 1.349(9) . ?
C10 H10 0.9300 . ?
C11 O1 1.229(9) . ?
C11 O2' 1.23(3) . ?
C11 O1' 1.27(3) . ?
C11 O2 1.283(9) . ?
C11 C12 1.515(9) . ?
C12 C13 1.451(10) . ?
C12 C12 1.549(12) 3_566 ?
C12 H12 0.9800 . ?
C13 C14 1.401(17) 4_566 ?
C13 C14' 1.649(17) 4_566 ?
C14' O4 0.733(14) . ?
C14' O4' 1.160(14) . ?
C14' C14 1.286(14) . ?
C14' O3' 1.306(15) . ?
C14' C13 1.649(17) 4_565 ?
C14 O3 1.195(14) . ?
C14 O3' 1.206(13) . ?
C14 C13 1.401(17) 4_565 ?
C14 O4 1.442(15) . ?
N4 Zn1 1.999(5) 3_656 ?
O1 O1' 0.74(3) . ?
O1 O2' 1.71(3) . ?
O2' O2 1.28(3) . ?
O3 O3' 1.463(15) . ?
O3' O4 0.859(11) . ?
O4' O4 1.476(17) . ?

loop_
_geom_torsion_atom_site_label_1
_geom_torsion_atom_site_label_2
_geom_torsion_atom_site_label_3
_geom_torsion_atom_site_label_4
_geom_torsion
_geom_torsion_site_symmetry_1
_geom_torsion_site_symmetry_2
_geom_torsion_site_symmetry_3
_geom_torsion_site_symmetry_4
_geom_torsion_publ_flag
N1 C2 C3 N2 1.2(8) . . . . ?
N2 C4 C5 O5 62.8(10) . . . . ?
O5 C6 C7 N3 63.1(9) . . . . ?
N4 C9 C10 N3 -1.8(10) . . . . ?
O1 C11 C12 C13 82.4(9) . . . . ?
O2' C11 C12 C13 -163.1(17) . . . . ?
O1' C11 C12 C13 50.3(17) . . . . ?
O2 C11 C12 C13 -91.0(8) . . . . ?
O1 C11 C12 C12 -45.9(10) . . . 3_566 ?
O2' C11 C12 C12 68.6(19) . . . 3_566 ?
O1' C11 C12 C12 -78.0(17) . . . 3_566 ?
O2 C11 C12 C12 140.7(7) . . . 3_566 ?
C11 C12 C13 C14 29.6(14) . . . 4_566 ?
C12 C12 C13 C14 157.6(11) 3_566 . . 4_566 ?
C11 C12 C13 C14' 77.0(8) . . . 4_566 ?
C12 C12 C13 C14' -155.0(7) 3_566 . . 4_566 ?
O4 C14' C14 O3 76(2) . . . . ?
O4' C14' C14 O3 -41(7) . . . . ?
O3' C14' C14 O3 52.2(15) . . . . ?
C13 C14' C14 O3 -148(2) 4_565 . . . ?
O4 C14' C14 O3' 23.7(16) . . . . ?
O4' C14' C14 O3' -93(6) . . . . ?
C13 C14' C14 O3' 159.6(13) 4_565 . . . ?
O4 C14' C14 C13 -136.0(18) . . . 4_565 ?
O4' C14' C14 C13 108(6) . . . 4_565 ?
O3' C14' C14 C13 -159.6(13) . . . 4_565 ?
O4' C14' C14 O4 -117(7) . . . . ?
O3' C14' C14 O4 -23.7(16) . . . . ?
C13 C14' C14 O4 136.0(18) 4_565 . . . ?
N2 C1 N1 C2 -1.2(8) . . . . ?
N2 C1 N1 Zn1 168.8(4) . . . . ?
C3 C2 N1 C1 -0.1(7) . . . . ?
C3 C2 N1 Zn1 -169.8(5) . . . . ?
O3' Zn1 N1 C1 -13.2(6) . . . . ?
O1 Zn1 N1 C1 -116.7(5) . . . . ?
N4 Zn1 N1 C1 115.7(5) 3_656 . . . ?
O4 Zn1 N1 C1 12.1(7) . . . . ?
O2' Zn1 N1 C1 -130.8(8) . . . . ?
O1' Zn1 N1 C1 -131.4(12) . . . . ?
O3' Zn1 N1 C2 154.7(6) . . . . ?
O1 Zn1 N1 C2 51.3(6) . . . . ?
N4 Zn1 N1 C2 -76.4(6) 3_656 . . . ?
O4 Zn1 N1 C2 -179.9(6) . . . . ?
O2' Zn1 N1 C2 37.2(8) . . . . ?
O1' Zn1 N1 C2 36.5(12) . . . . ?
N1 C1 N2 C3 1.9(8) . . . . ?
N1 C1 N2 C4 -176.4(7) . . . . ?
C2 C3 N2 C1 -1.9(8) . . . . ?
C2 C3 N2 C4 176.5(7) . . . . ?
C5 C4 N2 C1 -102.9(9) . . . . ?
C5 C4 N2 C3 79.0(9) . . . . ?
C9 C10 N3 C8 1.3(9) . . . . ?
C9 C10 N3 C7 -178.0(8) . . . . ?
N4 C8 N3 C10 -0.2(8) . . . . ?
N4 C8 N3 C7 179.1(6) . . . . ?
C6 C7 N3 C10 -66.5(10) . . . . ?
C6 C7 N3 C8 114.4(8) . . . . ?
N3 C8 N4 C9 -0.9(8) . . . . ?
N3 C8 N4 Zn1 -171.3(4) . . . 3_656 ?
C10 C9 N4 C8 1.7(10) . . . . ?
C10 C9 N4 Zn1 171.7(6) . . . 3_656 ?
O2' C11 O1 O1' 161(3) . . . . ?
O2 C11 O1 O1' 107(3) . . . . ?
C12 C11 O1 O1' -66(3) . . . . ?
O1' C11 O1 O2' -161(3) . . . . ?
O2 C11 O1 O2' -54.1(13) . . . . ?
C12 C11 O1 O2' 133.0(14) . . . . ?
O2' C11 O1 Zn1 44.0(13) . . . . ?
O1' C11 O1 Zn1 -117(3) . . . . ?
O2 C11 O1 Zn1 -10.1(10) . . . . ?
C12 C11 O1 Zn1 177.0(4) . . . . ?
O3' Zn1 O1 O1' 114(3) . . . . ?
N4 Zn1 O1 O1' -5(3) 3_656 . . . ?
N1 Zn1 O1 O1' -137(3) . . . . ?
O4 Zn1 O1 O1' 96(3) . . . . ?
O2' Zn1 O1 O1' -117(4) . . . . ?
O3' Zn1 O1 C11 -159.4(6) . . . . ?
N4 Zn1 O1 C11 81.1(6) 3_656 . . . ?
N1 Zn1 O1 C11 -49.9(7) . . . . ?
O4 Zn1 O1 C11 -177.6(6) . . . . ?
O2' Zn1 O1 C11 -30.6(10) . . . . ?
O1' Zn1 O1 C11 87(3) . . . . ?
O3' Zn1 O1 O2' -128.8(10) . . . . ?
N4 Zn1 O1 O2' 111.7(9) 3_656 . . . ?
N1 Zn1 O1 O2' -19.3(10) . . . . ?
O4 Zn1 O1 O2' -147.0(10) . . . . ?
O1' Zn1 O1 O2' 117(3) . . . . ?
O1 C11 O2' O2 -128.9(9) . . . . ?
O1' C11 O2' O2 -117(2) . . . . ?
C12 C11 O2' O2 101.8(13) . . . . ?
O1' C11 O2' O1 12.3(19) . . . . ?
O2 C11 O2' O1 128.9(9) . . . . ?
C12 C11 O2' O1 -129.3(13) . . . . ?
O1 C11 O2' Zn1 -32.6(8) . . . . ?
O1' C11 O2' Zn1 -20(2) . . . . ?
O2 C11 O2' Zn1 96.3(11) . . . . ?
C12 C11 O2' Zn1 -161.9(8) . . . . ?
O1' O1 O2' C11 -21(3) . . . . ?
Zn1 O1 O2' C11 -139.2(11) . . . . ?
O1' O1 O2' O2 22(3) . . . . ?
C11 O1 O2' O2 43.2(10) . . . . ?
Zn1 O1 O2' O2 -96.1(13) . . . . ?
O1' O1 O2' Zn1 118(3) . . . . ?
C11 O1 O2' Zn1 139.2(11) . . . . ?
O3' Zn1 O2' C11 90.9(14) . . . . ?
O1 Zn1 O2' C11 28.0(9) . . . . ?
N4 Zn1 O2' C11 -57.9(15) 3_656 . . . ?
N1 Zn1 O2' C11 -168.3(14) . . . . ?
O4 Zn1 O2' C11 87.6(17) . . . . ?
O1' Zn1 O2' C11 11.1(13) . . . . ?
O3' Zn1 O2' O2 152.4(11) . . . . ?
O1 Zn1 O2' O2 89.5(16) . . . . ?
N4 Zn1 O2' O2 3.6(17) 3_656 . . . ?
N1 Zn1 O2' O2 -106.8(14) . . . . ?
O4 Zn1 O2' O2 149.0(10) . . . . ?
O1' Zn1 O2' O2 72.6(16) . . . . ?
O3' Zn1 O2' O1 63.0(10) . . . . ?
N4 Zn1 O2' O1 -85.8(8) 3_656 . . . ?
N1 Zn1 O2' O1 163.7(8) . . . . ?
O4 Zn1 O2' O1 59.6(15) . . . . ?
O1' Zn1 O2' O1 -16.8(10) . . . . ?
O2' O1 O1' C11 15(2) . . . . ?
Zn1 O1 O1' C11 108.6(17) . . . . ?
C11 O1 O1' Zn1 -108.6(17) . . . . ?
O2' O1 O1' Zn1 -93(3) . . . . ?
O2' C11 O1' O1 -22(3) . . . . ?
O2 C11 O1' O1 -97(3) . . . . ?
C12 C11 O1' O1 127(2) . . . . ?
O1 C11 O1' Zn1 41.6(19) . . . . ?
O2' C11 O1' Zn1 20(2) . . . . ?
O2 C11 O1' Zn1 -55.4(18) . . . . ?
C12 C11 O1' Zn1 168.6(5) . . . . ?
O3' Zn1 O1' O1 -67(3) . . . . ?
N4 Zn1 O1' O1 175(3) 3_656 . . . ?
N1 Zn1 O1' O1 53(4) . . . . ?
O4 Zn1 O1' O1 -90(3) . . . . ?
O2' Zn1 O1' O1 52(3) . . . . ?
O3' Zn1 O1' C11 -130.2(14) . . . . ?
O1 Zn1 O1' C11 -63(3) . . . . ?
N4 Zn1 O1' C11 111.9(15) 3_656 . . . ?
N1 Zn1 O1' C11 -10(2) . . . . ?
O4 Zn1 O1' C11 -152.6(13) . . . . ?
O2' Zn1 O1' C11 -10.8(12) . . . . ?
O1 C11 O2 O2' 67.2(15) . . . . ?
O1' C11 O2 O2' 109(2) . . . . ?
C12 C11 O2 O2' -119.4(15) . . . . ?
O1 O2' O2 C11 -34.0(7) . . . . ?
Zn1 O2' O2 C11 -89.6(12) . . . . ?
C14' C14 O3 O3' -46.8(13) . . . . ?
C13 C14 O3 O3' -157(3) 4_565 . . . ?
O4 C14 O3 O3' -15.6(9) . . . . ?
O3 C14 O3' O4 -154.5(16) . . . . ?
C14' C14 O3' O4 -20.0(14) . . . . ?
C13 C14 O3' O4 8(2) 4_565 . . . ?
O3 C14 O3' C14' -134.4(15) . . . . ?
C13 C14 O3' C14' 28.0(18) 4_565 . . . ?
O4 C14 O3' C14' 20.0(14) . . . . ?
C14' C14 O3' O3 134.4(15) . . . . ?
C13 C14 O3' O3 162(3) 4_565 . . . ?
O4 C14 O3' O3 154.5(16) . . . . ?
O3 C14 O3' Zn1 -78(5) . . . . ?
C14' C14 O3' Zn1 56(5) . . . . ?
C13 C14 O3' Zn1 84(6) 4_565 . . . ?
O4 C14 O3' Zn1 76(5) . . . . ?
O4' C14' O3' O4 -59(2) . . . . ?
C14 C14' O3' O4 140(3) . . . . ?
C13 C14' O3' O4 122(3) 4_565 . . . ?
O4 C14' O3' C14 -140(3) . . . . ?
O4' C14' O3' C14 162(2) . . . . ?
C13 C14' O3' C14 -17.5(11) 4_565 . . . ?
O4 C14' O3' O3 -175(2) . . . . ?
O4' C14' O3' O3 126.8(15) . . . . ?
C14 C14' O3' O3 -35.1(11) . . . . ?
C13 C14' O3' O3 -52.6(11) 4_565 . . . ?
O4 C14' O3' Zn1 51(2) . . . . ?
O4' C14' O3' Zn1 -8.1(18) . . . . ?
C14 C14' O3' Zn1 -170.0(12) . . . . ?
C13 C14' O3' Zn1 172.5(6) 4_565 . . . ?
C14 O3 O3' O4 36(2) . . . . ?
C14 O3 O3' C14' 39.7(13) . . . . ?
C14 O3 O3' Zn1 166.6(13) . . . . ?
O1 Zn1 O3' O4 -135.0(12) . . . . ?
N4 Zn1 O3' O4 -27.0(13) 3_656 . . . ?
N1 Zn1 O3' O4 99.0(12) . . . . ?
O2' Zn1 O3' O4 -175.2(14) . . . . ?
O1' Zn1 O3' O4 -120.8(14) . . . . ?
O1 Zn1 O3' C14 149(5) . . . . ?
N4 Zn1 O3' C14 -103(5) 3_656 . . . ?
N1 Zn1 O3' C14 23(5) . . . . ?
O4 Zn1 O3' C14 -76(5) . . . . ?
O2' Zn1 O3' C14 109(5) . . . . ?
O1' Zn1 O3' C14 163(5) . . . . ?
O1 Zn1 O3' C14' -159.0(9) . . . . ?
N4 Zn1 O3' C14' -51.0(9) 3_656 . . . ?
N1 Zn1 O3' C14' 75.0(9) . . . . ?
O4 Zn1 O3' C14' -24.0(11) . . . . ?
O2' Zn1 O3' C14' 160.8(11) . . . . ?
O1' Zn1 O3' C14' -144.8(11) . . . . ?
O1 Zn1 O3' O3 78.8(9) . . . . ?
N4 Zn1 O3' O3 -173.2(8) 3_656 . . . ?
N1 Zn1 O3' O3 -47.2(9) . . . . ?
O4 Zn1 O3' O3 -146.2(16) . . . . ?
O2' Zn1 O3' O3 38.7(12) . . . . ?
O1' Zn1 O3' O3 93.0(11) . . . . ?
C14 C14' O4' O4 115(7) . . . . ?
O3' C14' O4' O4 32.4(14) . . . . ?
C13 C14' O4' O4 -148(3) 4_565 . . . ?
O4' C14' O4 O3' 134.0(16) . . . . ?
C14 C14' O4 O3' -32(2) . . . . ?
C13 C14' O4 O3' -76(2) 4_565 . . . ?
O4' C14' O4 C14 166.4(17) . . . . ?
O3' C14' O4 C14 32(2) . . . . ?
C13 C14' O4 C14 -43.5(14) 4_565 . . . ?
C14 C14' O4 O4' -166.4(17) . . . . ?
O3' C14' O4 O4' -134.0(16) . . . . ?
C13 C14' O4 O4' 150(2) 4_565 . . . ?
O4' C14' O4 Zn1 59(3) . . . . ?
C14 C14' O4 Zn1 -107(2) . . . . ?
O3' C14' O4 Zn1 -75(2) . . . . ?
C13 C14' O4 Zn1 -150.4(13) 4_565 . . . ?
C14 O3' O4 C14' 35(2) . . . . ?
O3 O3' O4 C14' 7(3) . . . . ?
Zn1 O3' O4 C14' -134(2) . . . . ?
C14' O3' O4 C14 -35(2) . . . . ?
O3 O3' O4 C14 -27.6(16) . . . . ?
Zn1 O3' O4 C14 -169.1(11) . . . . ?
C14 O3' O4 O4' 88(2) . . . . ?
C14' O3' O4 O4' 54(2) . . . . ?
O3 O3' O4 O4' 61(3) . . . . ?
Zn1 O3' O4 O4' -80.6(19) . . . . ?
C14 O3' O4 Zn1 169.1(11) . . . . ?
C14' O3' O4 Zn1 134(2) . . . . ?
O3 O3' O4 Zn1 141.5(17) . . . . ?
O3 C14 O4 C14' -117(2) . . . . ?
O3' C14 O4 C14' -143(2) . . . . ?
C13 C14 O4 C14' 42.8(18) 4_565 . . . ?
O3 C14 O4 O3' 26.0(16) . . . . ?
C14' C14 O4 O3' 143(2) . . . . ?
C13 C14 O4 O3' -174.2(17) 4_565 . . . ?
O3 C14 O4 O4' -105.6(16) . . . . ?
O3' C14 O4 O4' -131.6(17) . . . . ?
C14' C14 O4 O4' 11.4(14) . . . . ?
C13 C14 O4 O4' 54.2(15) 4_565 . . . ?
O3 C14 O4 Zn1 14(2) . . . . ?
O3' C14 O4 Zn1 -11.5(11) . . . . ?
C14' C14 O4 Zn1 131(2) . . . . ?
C13 C14 O4 Zn1 174.3(9) 4_565 . . . ?
C14' O4' O4 O3' -78(2) . . . . ?
C14' O4' O4 C14 -13.1(16) . . . . ?
C14' O4' O4 Zn1 -144(2) . . . . ?
O3' Zn1 O4 C14' 93(3) . . . . ?
O1 Zn1 O4 C14' 142(2) . . . . ?
N4 Zn1 O4 C14' -111(2) 3_656 . . . ?
N1 Zn1 O4 C14' 5(3) . . . . ?
O2' Zn1 O4 C14' 100(3) . . . . ?
O1' Zn1 O4 C14' 158(3) . . . . ?
O1 Zn1 O4 O3' 48.6(12) . . . . ?
N4 Zn1 O4 O3' 156.2(11) 3_656 . . . ?
N1 Zn1 O4 O3' -87.9(12) . . . . ?
O2' Zn1 O4 O3' 7(2) . . . . ?
O1' Zn1 O4 O3' 65.0(14) . . . . ?
O3' Zn1 O4 C14 10.6(10) . . . . ?
O1 Zn1 O4 C14 59.2(13) . . . . ?
N4 Zn1 O4 C14 166.8(12) 3_656 . . . ?
N1 Zn1 O4 C14 -77.4(13) . . . . ?
O2' Zn1 O4 C14 18(2) . . . . ?
O1' Zn1 O4 C14 75.5(15) . . . . ?
O3' Zn1 O4 O4' 135.8(16) . . . . ?
O1 Zn1 O4 O4' -175.6(7) . . . . ?
N4 Zn1 O4 O4' -68.0(8) 3_656 . . . ?
N1 Zn1 O4 O4' 47.9(8) . . . . ?
O2' Zn1 O4 O4' 143.0(13) . . . . ?
O1' Zn1 O4 O4' -159.2(10) . . . . ?
C7 C6 O5 C5 72.6(8) . . . . ?
C4 C5 O5 C6 176.7(6) . . . . ?
